data_2022373
loop_
_publ_author_name
'Roy, Monalisa'
'Li, Keyao'
'Nisar, Madiha'
'Wong, Lawrence W.-Y.'
'Sung, Herman H.-Y.'
'Haynes, Richard K.'
'Williams, Ian D.'

_publ_section_title
;
 Varying degrees of homostructurality in a series of cocrystals of
 antimalarial drug 11-azaartemisinin with salicylic acids
;
_journal_coeditor_code DV3004
_journal_issue 6
_journal_name_full 'Acta Crystallographica Section C'
_journal_page_first 262
_journal_page_last 270
_journal_paper_doi 10.1107/S2053229621004460
_journal_volume 77
_journal_year 2021
_chemical_absolute_configuration rmad
_chemical_formula_iupac 'C15 H23 N O4, C7 H5 Br O3'
_chemical_formula_moiety 'C15 H23 N O4, C7 H5 Br O3'
_chemical_formula_sum 'C22 H28 Br N O7'
_chemical_formula_weight 498.36
_chemical_name_common
;
11-Azaartemisinin--5-bromosalicylic acid (1/1)
;
_chemical_name_systematic
'1,5,9-Trimethyl-14,15,16-trioxa-11-azatetracyclo[10.3.1.0^4,13^.0^8,13^]hexadecan-10-one; 5-bromosalicylic acid'
_space_group_crystal_system monoclinic
_space_group_IT_number 4
_space_group_name_Hall 'P 2yb'
_space_group_name_H-M_alt 'P 1 21 1'
_atom_sites_solution_hydrogens mixed
_atom_sites_solution_primary direct
_audit_creation_method
;
Olex2 1.2
(compiled 2018.05.29 svn.r3508 for OlexSys, GUI svn.r5506)
;
_cell_angle_alpha 90
_cell_angle_beta 93.844(3)
_cell_angle_gamma 90
_cell_formula_units_Z 2
_cell_length_a 9.9325(4)
_cell_length_b 9.0196(3)
_cell_length_c 12.3942(4)
_cell_measurement_reflns_used 2387
_cell_measurement_temperature 100.01(10)
_cell_measurement_theta_max 71.7170
_cell_measurement_theta_min 3.5470
_cell_volume 1107.86(7)
_computing_cell_refinement
;
CrysAlis PRO (Rigaku OD, 2020)
;
_computing_data_collection
;
CrysAlis PRO (Rigaku OD, 2020)
;
_computing_data_reduction
;
CrysAlis PRO (Rigaku OD, 2020)
;
_computing_molecular_graphics
;
OLEX2 (Dolomanov <i>et al.</i>,  2009)
;
_computing_publication_material
;
OLEX2 (Dolomanov <i>et al.</i>,  2009)
;
_computing_structure_refinement
;
SHELXL2014 (Sheldrick, 2015)
;
_computing_structure_solution
;
SHELXS (Sheldrick, 2008)
;
_diffrn_ambient_temperature 100.01(10)
_diffrn_detector 'CCD plate'
_diffrn_detector_area_resol_mean 5.1788
_diffrn_measured_fraction_theta_full 1.000
_diffrn_measured_fraction_theta_max 0.984
_diffrn_measurement_device 'kappa diffractometer'
_diffrn_measurement_device_type 'Rigaku OD SuperNova Dual source diffractometer with an Atlas detector'
_diffrn_measurement_method '\w scans'
_diffrn_radiation_monochromator mirror
_diffrn_radiation_probe x-ray
_diffrn_radiation_type CuK\a
_diffrn_radiation_wavelength 1.54184
_diffrn_reflns_av_R_equivalents 0.0475
_diffrn_reflns_av_unetI/netI 0.0592
_diffrn_reflns_limit_h_max 11
_diffrn_reflns_limit_h_min -12
_diffrn_reflns_limit_k_max 7
_diffrn_reflns_limit_k_min -11
_diffrn_reflns_limit_l_max 15
_diffrn_reflns_limit_l_min -15
_diffrn_reflns_number 6416
_diffrn_reflns_theta_full 66.500
_diffrn_reflns_theta_max 72.510
_diffrn_reflns_theta_min 3.574
_diffrn_source 'micro-focus sealed X-ray tube'
_diffrn_source_current 0.80
_diffrn_source_power 0.040
_diffrn_source_voltage 50
_exptl_absorpt_coefficient_mu 2.906
_exptl_absorpt_correction_T_max 1.00000
_exptl_absorpt_correction_T_min 0.96066
_exptl_absorpt_correction_type multi-scan
_exptl_absorpt_process_details
;
(CrysAlis PRO; Rigaku OD, 2020)
;
_exptl_crystal_colour colourless
_exptl_crystal_density_diffrn 1.494
_exptl_crystal_description needle
_exptl_crystal_F_000 516
_exptl_crystal_size_max 0.1
_exptl_crystal_size_mid 0.02
_exptl_crystal_size_min 0.02
_refine_diff_density_max 0.239
_refine_diff_density_min -0.392
_refine_ls_abs_structure_details
;
Flack <i>x</i> determined using 735 quotients [(I+)-(I-)]/[(I+)+(I-)]
(Parsons <i>et al.</i>,  2013)
;
_refine_ls_abs_structure_Flack -0.04(2)
_refine_ls_extinction_method none
_refine_ls_goodness_of_fit_ref 1.018
_refine_ls_hydrogen_treatment mixed
_refine_ls_matrix_type full
_refine_ls_number_parameters 295
_refine_ls_number_reflns 3193
_refine_ls_number_restraints 1
_refine_ls_restrained_S_all 1.018
_refine_ls_R_factor_all 0.0395
_refine_ls_R_factor_gt 0.0336
_refine_ls_shift/su_max 0.000
_refine_ls_shift/su_mean 0.000
_refine_ls_structure_factor_coef Fsqd
_refine_ls_weighting_details 'w=1/[\s^2^(Fo^2^)+(0.0101P)^2^] where P=(Fo^2^+2Fc^2^)/3'
_refine_ls_weighting_scheme calc
_refine_ls_wR_factor_gt 0.0587
_refine_ls_wR_factor_ref 0.0611
_reflns_number_gt 2929
_reflns_number_total 3193
_reflns_threshold_expression 'I > 2\s(I)'
_cod_data_source_file dv3004sup1.cif
_cod_data_source_block mona16cult
_cod_depositor_comments 'Adding full bibliography for 2022370--2022375.cif.'
_cod_original_cell_volume 1107.88(6)
_cod_database_code 2022373
_cod_database_fobs_code 2022373
_shelx_space_group_comment
;
The symmetry employed for this shelxl refinement is uniquely defined
by the following loop, which should always be used as a source of
symmetry information in preference to the above space-group names.
They are only intended as comments.
;
_shelx_estimated_absorpt_t_min 0.760
_shelx_estimated_absorpt_t_max 0.944

loop_
_space_group_symop_operation_xyz
'x, y, z'
'-x, y+1/2, -z'

loop_
_atom_site_type_symbol
_atom_site_label
_atom_site_fract_x
_atom_site_fract_y
_atom_site_fract_z
_atom_site_U_iso_or_equiv
_atom_site_adp_type
_atom_site_calc_flag
_atom_site_occupancy
_atom_site_disorder_assembly
_atom_site_disorder_group
O O1 0.5532(3) 0.7034(3) 0.6656(3) 0.0225(7) Uani d 1 . .
C C1 0.6030(5) 0.5514(5) 0.6640(4) 0.0207(9) Uani d 1 . .
O O2 0.4123(3) 0.7154(3) 0.6221(3) 0.0251(7) Uani d 1 . .
C C2 0.5065(4) 0.4579(4) 0.5911(3) 0.0220(9) Uani d 1 . .
H H2 0.5368 0.3524 0.5979 0.026 Uiso calc 1 . .
O O3 0.3709(3) 0.4638(3) 0.6190(2) 0.0242(7) Uani d 1 . .
C C3 0.3374(5) 0.6016(5) 0.6686(4) 0.0263(10) Uani d 1 . .
C C4 0.3658(5) 0.5943(5) 0.7913(4) 0.0318(11) Uani d 1 . .
H H4A 0.2810 0.5692 0.8247 0.038 Uiso calc 1 . .
H H4B 0.3946 0.6936 0.8178 0.038 Uiso calc 1 . .
C C5 0.4744(5) 0.4809(5) 0.8291(4) 0.0315(11) Uani d 1 . .
H H5A 0.4883 0.4879 0.9088 0.038 Uiso calc 1 . .
H H5B 0.4389 0.3805 0.8119 0.038 Uiso calc 1 . .
C C6 0.6914(6) 0.3490(5) 0.7945(4) 0.0302(12) Uani d 1 . .
H H6 0.6372 0.2711 0.7539 0.036 Uiso calc 1 . .
C C7 0.8260(5) 0.3602(5) 0.7435(4) 0.0374(13) Uani d 1 . .
H H7A 0.8709 0.2622 0.7474 0.045 Uiso calc 1 . .
H H7B 0.8846 0.4311 0.7858 0.045 Uiso calc 1 . .
C C8 0.8120(5) 0.4107(5) 0.6261(4) 0.0322(11) Uani d 1 . .
H H8A 0.7597 0.3363 0.5821 0.039 Uiso calc 1 . .
H H8B 0.9026 0.4188 0.5977 0.039 Uiso calc 1 . .
C C9 0.7269(4) 0.6305(5) 0.5031(3) 0.0230(9) Uani d 1 . .
H H9 0.7032 0.7368 0.5144 0.028 Uiso calc 1 . .
O O10 0.6069(3) 0.5879(3) 0.3318(3) 0.0252(7) Uani d 1 . .
C C10 0.6114(4) 0.5677(4) 0.4321(4) 0.0213(9) Uani d 1 . .
N N11 0.5111(4) 0.5003(4) 0.4782(3) 0.0224(8) Uani d 1 . .
C C11 0.6121(5) 0.4957(5) 0.7815(4) 0.0251(10) Uani d 1 . .
H H11A 0.6641 0.5718 0.8257 0.030 Uiso calc 1 . .
C C12 0.7402(4) 0.5617(5) 0.6168(4) 0.0248(10) Uani d 1 . .
H H12 0.7954 0.6323 0.6637 0.030 Uiso calc 1 . .
C C13 0.1918(4) 0.6341(7) 0.6320(4) 0.0355(11) Uani d 1 . .
H H13A 0.1639 0.7271 0.6647 0.053 Uiso calc 1 . .
H H13B 0.1343 0.5531 0.6547 0.053 Uiso calc 1 . .
H H13C 0.1830 0.6431 0.5531 0.053 Uiso calc 1 . .
C C14 0.7080(6) 0.2995(6) 0.9124(4) 0.0448(14) Uani d 1 . .
H H14A 0.7521 0.3783 0.9562 0.067 Uiso calc 1 . .
H H14B 0.7634 0.2096 0.9180 0.067 Uiso calc 1 . .
H H14C 0.6191 0.2788 0.9388 0.067 Uiso calc 1 . .
C C15 0.8586(4) 0.6337(7) 0.4457(4) 0.0371(12) Uani d 1 . .
H H15A 0.8808 0.5331 0.4228 0.056 Uiso calc 1 . .
H H15B 0.9315 0.6716 0.4954 0.056 Uiso calc 1 . .
H H15C 0.8477 0.6984 0.3822 0.056 Uiso calc 1 . .
Br Br5 0.22969(5) 0.15227(6) -0.14014(4) 0.03746(12) Uani d 1 . .
O O20 0.4365(3) 0.4767(3) 0.1926(3) 0.0240(7) Uani d 1 . .
C C20 0.3164(5) 0.4549(5) 0.2282(4) 0.0239(11) Uani d 1 . .
O O21 0.2833(3) 0.4988(3) 0.3169(2) 0.0251(7) Uani d 1 . .
C C21 0.2209(4) 0.3721(5) 0.1535(3) 0.0217(9) Uani d 1 . .
O O22 0.0447(3) 0.3911(4) 0.2787(3) 0.0312(8) Uani d 1 . .
C C22 0.0901(5) 0.3426(5) 0.1846(4) 0.0253(9) Uani d 1 . .
C C23 0.0023(5) 0.2573(5) 0.1164(4) 0.0331(12) Uani d 1 . .
H H23 -0.0871 0.2388 0.1358 0.040 Uiso calc 1 . .
C C24 0.0445(5) 0.2005(6) 0.0221(4) 0.0341(12) Uani d 1 . .
H H24 -0.0146 0.1401 -0.0224 0.041 Uiso calc 1 . .
C C25 0.1741(5) 0.2309(5) -0.0087(4) 0.0279(10) Uani d 1 . .
C C26 0.2608(5) 0.3163(5) 0.0553(3) 0.0245(9) Uani d 1 . .
H H26 0.3483 0.3377 0.0330 0.029 Uiso calc 1 . .
H H11 0.454(6) 0.466(7) 0.427(5) 0.06(2) Uiso d 1 . .
H H22 0.107(5) 0.430(5) 0.314(4) 0.024(14) Uiso d 1 . .
H H20 0.495(7) 0.516(8) 0.240(6) 0.09(3) Uiso d 1 . .

loop_
_atom_site_aniso_label
_atom_site_aniso_U_11
_atom_site_aniso_U_22
_atom_site_aniso_U_33
_atom_site_aniso_U_12
_atom_site_aniso_U_13
_atom_site_aniso_U_23
O1 0.0228(16) 0.0180(15) 0.0268(17) 0.0030(11) 0.0017(13) -0.0012(11)
C1 0.019(2) 0.016(2) 0.026(2) 0.0005(17) -0.0001(18) -0.0018(16)
O2 0.0228(16) 0.0244(15) 0.0283(17) 0.0018(13) 0.0033(13) 0.0059(12)
C2 0.022(2) 0.020(2) 0.023(2) 0.0036(17) 0.0007(18) -0.0014(16)
O3 0.0230(16) 0.0231(16) 0.0265(16) -0.0041(12) 0.0020(13) 0.0034(12)
C3 0.028(2) 0.025(2) 0.027(2) 0.0052(17) 0.009(2) 0.0037(17)
C4 0.035(3) 0.035(2) 0.026(2) 0.000(2) 0.009(2) 0.0026(18)
C5 0.040(3) 0.030(3) 0.024(2) -0.002(2) 0.001(2) 0.008(2)
C6 0.036(3) 0.021(2) 0.032(3) 0.001(2) -0.007(2) 0.001(2)
C7 0.031(3) 0.026(2) 0.053(3) 0.006(2) -0.014(2) 0.002(2)
C8 0.020(2) 0.029(2) 0.047(3) 0.0039(19) -0.006(2) -0.008(2)
C9 0.021(2) 0.025(3) 0.0229(18) -0.0023(19) 0.0010(15) -0.0085(19)
O10 0.0250(17) 0.0283(15) 0.0220(16) -0.0060(13) 0.0004(13) -0.0024(12)
C10 0.021(2) 0.015(2) 0.027(2) 0.0004(17) 0.0030(19) -0.0068(17)
N11 0.023(2) 0.0190(17) 0.025(2) -0.0028(15) 0.0007(16) -0.0021(15)
C11 0.031(3) 0.019(2) 0.024(2) -0.0005(19) -0.0068(19) -0.0006(17)
C12 0.024(2) 0.021(2) 0.029(3) 0.0012(18) -0.0041(19) -0.0041(17)
C13 0.023(2) 0.045(3) 0.039(2) 0.006(3) 0.0087(19) 0.013(3)
C14 0.059(4) 0.033(3) 0.039(3) 0.002(3) -0.020(3) 0.009(2)
C15 0.022(2) 0.056(3) 0.034(2) -0.009(3) 0.0030(18) -0.004(3)
Br5 0.0368(3) 0.0506(3) 0.0255(2) -0.0097(3) 0.00600(18) -0.0104(3)
O20 0.0220(17) 0.0262(16) 0.0239(16) -0.0061(13) 0.0030(13) 0.0032(13)
C20 0.025(3) 0.018(2) 0.027(3) -0.0008(19) -0.004(2) 0.0069(18)
O21 0.0244(17) 0.0279(16) 0.0230(16) 0.0007(13) 0.0025(13) -0.0025(13)
C21 0.020(2) 0.024(2) 0.021(2) 0.0010(17) 0.0010(17) 0.0052(16)
O22 0.0233(19) 0.043(2) 0.0277(18) 0.0010(16) 0.0033(15) -0.0028(15)
C22 0.021(2) 0.031(2) 0.024(2) 0.0036(18) 0.0016(18) 0.0040(18)
C23 0.022(3) 0.046(3) 0.032(3) -0.006(2) 0.006(2) 0.000(2)
C24 0.023(2) 0.051(3) 0.027(2) -0.012(2) -0.002(2) -0.003(2)
C25 0.030(3) 0.034(2) 0.020(2) -0.001(2) 0.001(2) -0.0020(19)
C26 0.022(2) 0.029(2) 0.023(2) -0.0019(18) 0.0041(18) 0.0037(18)

loop_
_atom_type_symbol
_atom_type_description
_atom_type_scat_dispersion_real
_atom_type_scat_dispersion_imag
_atom_type_scat_source
C C 0.0181 0.0091 'International Tables Vol C Tables 4.2.6.8 and 6.1.1.4'
H H 0.0000 0.0000 'International Tables Vol C Tables 4.2.6.8 and 6.1.1.4'
Br Br -0.6763 1.2805 'International Tables Vol C Tables 4.2.6.8 and 6.1.1.4'
N N 0.0311 0.0180 'International Tables Vol C Tables 4.2.6.8 and 6.1.1.4'
O O 0.0492 0.0322 'International Tables Vol C Tables 4.2.6.8 and 6.1.1.4'

loop_
_geom_angle_atom_site_label_1
_geom_angle_atom_site_label_2
_geom_angle_atom_site_label_3
_geom_angle_site_symmetry_1
_geom_angle_site_symmetry_3
_geom_angle
_geom_angle_publ_flag
C1 O1 O2 . . 112.3(3) ?
O1 C1 C2 . . 109.1(3) ?
O1 C1 C11 . . 107.0(4) ?
O1 C1 C12 . . 105.1(4) ?
C2 C1 C11 . . 112.0(4) ?
C12 C1 C2 . . 110.5(4) ?
C12 C1 C11 . . 112.8(4) ?
C3 O2 O1 . . 108.2(3) ?
O3 C2 C1 . . 113.9(4) ?
O3 C2 N11 . . 108.5(3) ?
N11 C2 C1 . . 111.4(4) ?
C2 O3 C3 . . 113.0(3) ?
O2 C3 O3 . . 108.1(3) ?
O2 C3 C4 . . 111.7(4) ?
O2 C3 C13 . . 104.8(4) ?
O3 C3 C4 . . 110.8(3) ?
O3 C3 C13 . . 106.5(4) ?
C13 C3 C4 . . 114.5(4) ?
C3 C4 C5 . . 114.3(4) ?
C11 C5 C4 . . 116.8(4) ?
C7 C6 C11 . . 110.9(4) ?
C7 C6 C14 . . 112.1(5) ?
C14 C6 C11 . . 111.9(5) ?
C6 C7 C8 . . 113.0(4) ?
C7 C8 C12 . . 110.4(4) ?
C10 C9 C12 . . 113.5(4) ?
C10 C9 C15 . . 112.1(3) ?
C15 C9 C12 . . 114.2(4) ?
O10 C10 C9 . . 119.9(4) ?
O10 C10 N11 . . 121.0(4) ?
N11 C10 C9 . . 118.9(4) ?
C10 N11 C2 . . 127.4(4) ?
C1 C11 C6 . . 112.1(4) ?
C5 C11 C1 . . 113.4(4) ?
C5 C11 C6 . . 110.4(4) ?
C1 C12 C8 . . 109.9(4) ?
C1 C12 C9 . . 110.7(4) ?
C9 C12 C8 . . 115.9(4) ?
O20 C20 C21 . . 115.0(4) ?
O21 C20 O20 . . 123.6(5) ?
O21 C20 C21 . . 121.4(5) ?
C22 C21 C20 . . 119.2(4) ?
C26 C21 C20 . . 121.2(4) ?
C26 C21 C22 . . 119.5(4) ?
O22 C22 C21 . . 123.0(4) ?
O22 C22 C23 . . 117.9(4) ?
C23 C22 C21 . . 119.1(4) ?
C24 C23 C22 . . 120.5(4) ?
C23 C24 C25 . . 120.2(4) ?
C24 C25 Br5 . . 119.4(4) ?
C26 C25 Br5 . . 120.1(4) ?
C26 C25 C24 . . 120.5(4) ?
C25 C26 C21 . . 120.3(4) ?

loop_
_geom_bond_atom_site_label_1
_geom_bond_atom_site_label_2
_geom_bond_site_symmetry_2
_geom_bond_distance
_geom_bond_publ_flag
O1 C1 . 1.458(5) ?
O1 O2 . 1.469(4) ?
C1 C2 . 1.526(6) ?
C1 C11 . 1.538(6) ?
C1 C12 . 1.522(6) ?
O2 C3 . 1.413(5) ?
C2 O3 . 1.413(5) ?
C2 N11 . 1.454(6) ?
O3 C3 . 1.435(5) ?
C3 C4 . 1.530(6) ?
C3 C13 . 1.515(6) ?
C4 C5 . 1.536(6) ?
C5 C11 . 1.531(7) ?
C6 C7 . 1.521(8) ?
C6 C11 . 1.543(6) ?
C6 C14 . 1.526(7) ?
C7 C8 . 1.522(7) ?
C8 C12 . 1.539(6) ?
C9 C10 . 1.509(5) ?
C9 C12 . 1.537(6) ?
C9 C15 . 1.530(6) ?
O10 C10 . 1.254(5) ?
C10 N11 . 1.329(6) ?
Br5 C25 . 1.892(5) ?
O20 C20 . 1.313(6) ?
C20 O21 . 1.233(6) ?
C20 C21 . 1.482(6) ?
C21 C22 . 1.405(6) ?
C21 C26 . 1.398(6) ?
O22 C22 . 1.351(5) ?
C22 C23 . 1.404(7) ?
C23 C24 . 1.367(7) ?
C24 C25 . 1.395(6) ?
C25 C26 . 1.369(6) ?

loop_
_geom_hbond_atom_site_label_D
_geom_hbond_atom_site_label_H
_geom_hbond_atom_site_label_A
_geom_hbond_site_symmetry_A
_geom_hbond_distance_DH
_geom_hbond_distance_HA
_geom_hbond_distance_DA
_geom_hbond_angle_DHA
N11 H11 O21 . 0.88(6) 2.12(6) 2.917(5) 150(5)
O22 H22 O21 . 0.81(5) 1.85(5) 2.575(4) 147(5)
O20 H20 O10 . 0.88(7) 1.66(7) 2.541(4) 179(8)

loop_
_geom_torsion_atom_site_label_1
_geom_torsion_atom_site_label_2
_geom_torsion_atom_site_label_3
_geom_torsion_atom_site_label_4
_geom_torsion_site_symmetry_1
_geom_torsion_site_symmetry_2
_geom_torsion_site_symmetry_3
_geom_torsion_site_symmetry_4
_geom_torsion
_geom_torsion_publ_flag
O1 C1 C2 O3 . . . . -54.5(5) ?
O1 C1 C2 N11 . . . . 68.6(5) ?
O1 C1 C11 C5 . . . . 66.4(5) ?
O1 C1 C11 C6 . . . . -167.9(4) ?
O1 C1 C12 C8 . . . . 171.9(4) ?
O1 C1 C12 C9 . . . . -58.9(5) ?
O1 O2 C3 O3 . . . . -74.2(4) ?
O1 O2 C3 C4 . . . . 48.0(4) ?
O1 O2 C3 C13 . . . . 172.5(3) ?
C1 O1 O2 C3 . . . . 46.3(4) ?
C1 C2 O3 C3 . . . . 29.2(5) ?
C1 C2 N11 C10 . . . . 23.4(6) ?
O2 O1 C1 C2 . . . . 14.6(5) ?
O2 O1 C1 C11 . . . . -106.7(4) ?
O2 O1 C1 C12 . . . . 133.1(3) ?
O2 C3 C4 C5 . . . . -95.3(4) ?
C2 C1 C11 C5 . . . . -53.2(5) ?
C2 C1 C11 C6 . . . . 72.6(5) ?
C2 C1 C12 C8 . . . . -70.5(5) ?
C2 C1 C12 C9 . . . . 58.7(5) ?
C2 O3 C3 O2 . . . . 33.5(5) ?
C2 O3 C3 C4 . . . . -89.2(4) ?
C2 O3 C3 C13 . . . . 145.7(4) ?
O3 C2 N11 C10 . . . . 149.5(4) ?
O3 C3 C4 C5 . . . . 25.3(6) ?
C3 C4 C5 C11 . . . . 55.3(6) ?
C4 C5 C11 C1 . . . . -33.8(6) ?
C4 C5 C11 C6 . . . . -160.5(4) ?
C6 C7 C8 C12 . . . . 57.6(5) ?
C7 C6 C11 C1 . . . . 50.4(5) ?
C7 C6 C11 C5 . . . . 177.7(4) ?
C7 C8 C12 C1 . . . . -57.2(5) ?
C7 C8 C12 C9 . . . . 176.4(4) ?
C9 C10 N11 C2 . . . . -10.2(6) ?
O10 C10 N11 C2 . . . . 174.4(4) ?
C10 C9 C12 C1 . . . . -45.1(5) ?
C10 C9 C12 C8 . . . . 80.8(5) ?
N11 C2 O3 C3 . . . . -95.5(4) ?
C11 C1 C2 O3 . . . . 63.8(5) ?
C11 C1 C2 N11 . . . . -173.1(3) ?
C11 C1 C12 C8 . . . . 55.7(5) ?
C11 C1 C12 C9 . . . . -175.1(3) ?
C11 C6 C7 C8 . . . . -53.7(6) ?
C12 C1 C2 O3 . . . . -169.6(3) ?
C12 C1 C2 N11 . . . . -46.5(5) ?
C12 C1 C11 C5 . . . . -178.5(4) ?
C12 C1 C11 C6 . . . . -52.8(5) ?
C12 C9 C10 O10 . . . . -163.9(4) ?
C12 C9 C10 N11 . . . . 20.7(6) ?
C13 C3 C4 C5 . . . . 145.8(4) ?
C14 C6 C7 C8 . . . . -179.5(4) ?
C14 C6 C11 C1 . . . . 176.3(4) ?
C14 C6 C11 C5 . . . . -56.3(6) ?
C15 C9 C10 O10 . . . . -32.6(6) ?
C15 C9 C10 N11 . . . . 151.9(4) ?
C15 C9 C12 C1 . . . . -175.3(4) ?
C15 C9 C12 C8 . . . . -49.4(6) ?
Br5 C25 C26 C21 . . . . -178.7(3) ?
O20 C20 C21 C22 . . . . 179.7(4) ?
O20 C20 C21 C26 . . . . 3.0(6) ?
C20 C21 C22 O22 . . . . 2.4(6) ?
C20 C21 C22 C23 . . . . -176.6(4) ?
C20 C21 C26 C25 . . . . 175.2(4) ?
O21 C20 C21 C22 . . . . -0.2(6) ?
O21 C20 C21 C26 . . . . -176.8(4) ?
C21 C22 C23 C24 . . . . 1.6(7) ?
O22 C22 C23 C24 . . . . -177.4(4) ?
C22 C21 C26 C25 . . . . -1.5(6) ?
C22 C23 C24 C25 . . . . -2.0(8) ?
C23 C24 C25 Br5 . . . . -179.5(4) ?
C23 C24 C25 C26 . . . . 0.7(8) ?
C24 C25 C26 C21 . . . . 1.0(7) ?
C26 C21 C22 O22 . . . . 179.1(4) ?
C26 C21 C22 C23 . . . . 0.2(6) ?
